data_4104485
loop_
_publ_author_name
'Keith Huynh'
'Alan J. Lough'
'Michelle A. M. Forgeron'
'Martin Bendle'
'Alejandro Presa Soto'
'Roderick E. Wasylishen'
'Ian Manners'

_publ_section_title
;
 Synthesis and Reactivity of Phosphine-Stabilized Phosphoranimine Cations,
 [R3P.PR'2=NSiMe3]+
;
_journal_name_full 'Journal of the American Chemical Society'
_journal_page_first 7905
_journal_page_last 7916
_journal_paper_doi 10.1021/ja900256g
_journal_volume 131
_journal_year 2009
_chemical_formula_moiety 'C13 H28 F6 N O2 P2 Si, Br'
_chemical_formula_sum 'C13 H28 Br F6 N O2 P2 Si'
_chemical_formula_weight 514.30
_chemical_name_systematic
; 
 ? 
;
_space_group_IT_number 14
_symmetry_cell_setting monoclinic
_symmetry_space_group_name_Hall '-P 2ybc'
_symmetry_space_group_name_H-M 'P 1 21/c 1'
_atom_sites_solution_hydrogens geom
_atom_sites_solution_primary direct
_atom_sites_solution_secondary difmap
_audit_creation_method SHELXL-97
_cell_angle_alpha 90.00
_cell_angle_beta 93.383(3)
_cell_angle_gamma 90.00
_cell_formula_units_Z 4
_cell_length_a 17.6985(16)
_cell_length_b 7.5122(4)
_cell_length_c 17.6621(15)
_cell_measurement_reflns_used 12430
_cell_measurement_temperature 150(1)
_cell_measurement_theta_max 27.5
_cell_measurement_theta_min 2.6
_cell_volume 2344.2(3)
_computing_cell_refinement 'Denzo-SMN (Otwinowski & Minor, 1997)'
_computing_data_collection 'Collect (Nonius BV, 1997-2003)'
_computing_data_reduction Denzo-SMN
_computing_molecular_graphics 'SHELXTL V6.1'
_computing_publication_material 'SHELXTL V6.1'
_computing_structure_refinement 'SHELXTL V6.1(Sheldrick, 2001)'
_computing_structure_solution 'SIR-92 (Altomare et al., 1994)'
_diffrn_ambient_temperature 150(1)
_diffrn_detector_area_resol_mean 9
_diffrn_measured_fraction_theta_full 0.992
_diffrn_measured_fraction_theta_max 0.978
_diffrn_measurement_device_type 'Bruker-Nonius KappaCCD'
_diffrn_measurement_method '\w scans'
_diffrn_radiation_monochromator graphite
_diffrn_radiation_source 'fine-focus sealed tube'
_diffrn_radiation_type MoK\a
_diffrn_radiation_wavelength 0.71073
_diffrn_reflns_av_R_equivalents 0.0769
_diffrn_reflns_av_sigmaI/netI 0.1196
_diffrn_reflns_limit_h_max 22
_diffrn_reflns_limit_h_min -22
_diffrn_reflns_limit_k_max 9
_diffrn_reflns_limit_k_min -9
_diffrn_reflns_limit_l_max 22
_diffrn_reflns_limit_l_min -22
_diffrn_reflns_number 12430
_diffrn_reflns_theta_full 27.46
_diffrn_reflns_theta_max 27.46
_diffrn_reflns_theta_min 2.64
_diffrn_standards_number 0
_exptl_absorpt_coefficient_mu 1.995
_exptl_absorpt_correction_T_max 0.919
_exptl_absorpt_correction_T_min 0.595
_exptl_absorpt_correction_type multi-scan
_exptl_absorpt_process_details
; 
multi-scan from symmetry-related measurements 
 Sortav (Blessing 1995) 
;
_exptl_crystal_colour colourless
_exptl_crystal_density_diffrn 1.457
_exptl_crystal_density_method 'not measured'
_exptl_crystal_description needle
_exptl_crystal_F_000 1048
_exptl_crystal_size_max 0.20
_exptl_crystal_size_mid 0.06
_exptl_crystal_size_min 0.06
_refine_diff_density_max 0.643
_refine_diff_density_min -0.643
_refine_diff_density_rms 0.087
_refine_ls_extinction_method none
_refine_ls_goodness_of_fit_ref 0.944
_refine_ls_hydrogen_treatment constr
_refine_ls_matrix_type full
_refine_ls_number_parameters 241
_refine_ls_number_reflns 5236
_refine_ls_number_restraints 0
_refine_ls_restrained_S_all 0.944
_refine_ls_R_factor_all 0.1446
_refine_ls_R_factor_gt 0.0550
_refine_ls_shift/su_max 0.000
_refine_ls_shift/su_mean 0.000
_refine_ls_structure_factor_coef Fsqd
_refine_ls_weighting_details 'calc w=1/[\s^2^(Fo^2^)+(0.0539P)^2^] where P=(Fo^2^+2Fc^2^)/3'
_refine_ls_weighting_scheme calc
_refine_ls_wR_factor_gt 0.1068
_refine_ls_wR_factor_ref 0.1365
_reflns_number_gt 2605
_reflns_number_total 5236
_reflns_threshold_expression I>2\s(I)
_cod_data_source_file ja900256g_si_007.cif
_cod_data_source_block k0628a
_cod_original_sg_symbol_H-M 'P 21/c'
_cod_database_code 4104485

loop_
_symmetry_equiv_pos_as_xyz
'x, y, z'
'-x, y+1/2, -z+1/2'
'-x, -y, -z'
'x, -y-1/2, z-1/2'

loop_
_atom_site_label
_atom_site_type_symbol
_atom_site_fract_x
_atom_site_fract_y
_atom_site_fract_z
_atom_site_U_iso_or_equiv
_atom_site_adp_type
_atom_site_occupancy
_atom_site_symmetry_multiplicity
_atom_site_calc_flag
_atom_site_refinement_flags
Br1 Br 0.41278(3) 0.12261(7) 0.13537(3) 0.04887(19) Uani 1 1 d .
P1 P 0.26180(7) 0.22098(16) 0.37800(7) 0.0374(3) Uani 1 1 d .
P2 P 0.36511(7) 0.37334(15) 0.35878(7) 0.0358(3) Uani 1 1 d .
Si1 Si 0.09945(7) 0.39596(18) 0.36578(8) 0.0477(4) Uani 1 1 d .
F1 F 0.21055(18) -0.2310(4) 0.2370(2) 0.0825(11) Uani 1 1 d .
F2 F 0.12593(18) -0.0496(4) 0.2686(2) 0.0831(11) Uani 1 1 d .
F3 F 0.1604(2) -0.0513(5) 0.1543(2) 0.0960(12) Uani 1 1 d .
F4 F 0.1722(2) -0.0628(4) 0.52710(18) 0.0849(11) Uani 1 1 d .
F5 F 0.2786(2) -0.0841(4) 0.59008(17) 0.0767(10) Uani 1 1 d .
F6 F 0.19281(19) 0.0876(4) 0.62943(17) 0.0740(10) Uani 1 1 d .
O1 O 0.26997(17) 0.0539(4) 0.32317(16) 0.0396(8) Uani 1 1 d .
O2 O 0.28165(17) 0.1204(4) 0.45550(16) 0.0429(8) Uani 1 1 d .
N1 N 0.1937(2) 0.3380(4) 0.3693(2) 0.0411(10) Uani 1 1 d .
C1 C 0.2522(3) 0.1833(6) 0.5247(3) 0.0431(12) Uani 1 1 d .
H1A H 0.2104 0.2683 0.5132 0.052 Uiso 1 1 calc R
H1B H 0.2924 0.2454 0.5558 0.052 Uiso 1 1 calc R
C2 C 0.2243(3) 0.0295(8) 0.5668(3) 0.0537(14) Uani 1 1 d .
C3 C 0.2443(3) 0.0696(6) 0.2447(3) 0.0472(13) Uani 1 1 d .
H3A H 0.2873 0.0517 0.2121 0.057 Uiso 1 1 calc R
H3B H 0.2233 0.1900 0.2348 0.057 Uiso 1 1 calc R
C4 C 0.1853(3) -0.0666(7) 0.2271(4) 0.0584(15) Uani 1 1 d .
C5 C 0.0429(3) 0.2232(8) 0.4115(3) 0.0732(17) Uani 1 1 d .
H5A H 0.0521 0.1072 0.3884 0.110 Uiso 1 1 calc R
H5B H -0.0110 0.2527 0.4045 0.110 Uiso 1 1 calc R
H5C H 0.0576 0.2183 0.4658 0.110 Uiso 1 1 calc R
C6 C 0.0665(3) 0.4241(7) 0.2652(3) 0.0578(15) Uani 1 1 d .
H6A H 0.0686 0.3093 0.2391 0.087 Uiso 1 1 calc R
H6B H 0.0991 0.5099 0.2411 0.087 Uiso 1 1 calc R
H6C H 0.0143 0.4681 0.2623 0.087 Uiso 1 1 calc R
C7 C 0.0905(4) 0.6099(7) 0.4174(4) 0.084(2) Uani 1 1 d .
H7A H 0.1054 0.5923 0.4712 0.126 Uiso 1 1 calc R
H7B H 0.0378 0.6508 0.4122 0.126 Uiso 1 1 calc R
H7C H 0.1235 0.6993 0.3961 0.126 Uiso 1 1 calc R
C8 C 0.4449(2) 0.2310(6) 0.3482(3) 0.0420(12) Uani 1 1 d .
H8A H 0.4337 0.1526 0.3039 0.050 Uiso 1 1 calc R
H8B H 0.4888 0.3060 0.3367 0.050 Uiso 1 1 calc R
C9 C 0.4677(3) 0.1141(6) 0.4169(3) 0.0541(14) Uani 1 1 d .
H9A H 0.5114 0.0407 0.4055 0.081 Uiso 1 1 calc R
H9B H 0.4252 0.0368 0.4283 0.081 Uiso 1 1 calc R
H9C H 0.4810 0.1899 0.4608 0.081 Uiso 1 1 calc R
C10 C 0.3423(2) 0.4886(6) 0.2708(2) 0.0426(12) Uani 1 1 d .
H10A H 0.3451 0.4031 0.2284 0.051 Uiso 1 1 calc R
H10B H 0.2895 0.5321 0.2708 0.051 Uiso 1 1 calc R
C11 C 0.3940(3) 0.6455(7) 0.2567(3) 0.0639(16) Uani 1 1 d .
H11A H 0.3819 0.6931 0.2058 0.096 Uiso 1 1 calc R
H11B H 0.4468 0.6059 0.2608 0.096 Uiso 1 1 calc R
H11C H 0.3864 0.7385 0.2944 0.096 Uiso 1 1 calc R
C12 C 0.3856(3) 0.5244(6) 0.4355(2) 0.0420(12) Uani 1 1 d .
H12A H 0.3963 0.4538 0.4823 0.050 Uiso 1 1 calc R
H12B H 0.4325 0.5900 0.4253 0.050 Uiso 1 1 calc R
C13 C 0.3243(3) 0.6599(6) 0.4508(3) 0.0596(15) Uani 1 1 d .
H13A H 0.3430 0.7420 0.4907 0.089 Uiso 1 1 calc R
H13B H 0.2794 0.5977 0.4672 0.089 Uiso 1 1 calc R
H13C H 0.3110 0.7269 0.4043 0.089 Uiso 1 1 calc R

loop_
_atom_site_aniso_label
_atom_site_aniso_U_11
_atom_site_aniso_U_22
_atom_site_aniso_U_33
_atom_site_aniso_U_23
_atom_site_aniso_U_13
_atom_site_aniso_U_12
Br1 0.0475(3) 0.0694(4) 0.0292(3) -0.0032(3) -0.0028(2) 0.0097(3)
P1 0.0399(7) 0.0459(7) 0.0265(7) 0.0007(6) 0.0012(6) -0.0012(6)
P2 0.0357(7) 0.0453(7) 0.0260(6) 0.0023(6) 0.0000(5) 0.0003(6)
Si1 0.0391(8) 0.0617(9) 0.0424(9) -0.0031(7) 0.0029(7) 0.0071(7)
F1 0.084(2) 0.0504(19) 0.109(3) -0.0160(18) -0.023(2) 0.0032(17)
F2 0.0422(19) 0.087(2) 0.119(3) -0.018(2) 0.004(2) -0.0056(17)
F3 0.111(3) 0.096(3) 0.074(3) -0.023(2) -0.052(2) 0.000(2)
F4 0.105(3) 0.090(2) 0.060(2) -0.0140(19) 0.013(2) -0.054(2)
F5 0.119(3) 0.072(2) 0.0401(19) 0.0087(16) 0.0113(19) 0.023(2)
F6 0.104(3) 0.082(2) 0.0396(19) -0.0012(16) 0.0320(18) -0.0075(18)
O1 0.049(2) 0.0417(17) 0.0273(18) -0.0015(14) -0.0037(15) -0.0014(15)
O2 0.051(2) 0.0533(19) 0.0249(18) 0.0088(15) 0.0037(15) 0.0035(16)
N1 0.040(2) 0.049(2) 0.035(2) -0.0019(18) 0.0010(19) 0.0002(18)
C1 0.052(3) 0.055(3) 0.023(3) -0.006(2) 0.003(2) -0.009(2)
C2 0.076(4) 0.064(4) 0.022(3) -0.007(3) 0.011(3) -0.010(3)
C3 0.056(3) 0.058(3) 0.027(3) -0.001(2) -0.003(2) -0.006(3)
C4 0.050(4) 0.061(4) 0.061(4) -0.008(3) -0.018(3) 0.009(3)
C5 0.052(4) 0.108(5) 0.061(4) 0.010(4) 0.012(3) -0.002(3)
C6 0.045(3) 0.075(4) 0.052(4) 0.001(3) -0.007(3) 0.005(3)
C7 0.092(5) 0.091(5) 0.068(5) -0.022(4) -0.001(4) 0.027(4)
C8 0.033(3) 0.055(3) 0.038(3) 0.005(2) -0.001(2) 0.005(2)
C9 0.057(3) 0.064(3) 0.041(3) 0.009(3) 0.003(3) 0.018(3)
C10 0.039(3) 0.057(3) 0.031(3) 0.006(2) -0.004(2) 0.002(2)
C11 0.055(4) 0.087(4) 0.048(4) 0.028(3) -0.009(3) -0.013(3)
C12 0.051(3) 0.046(3) 0.029(3) 0.000(2) -0.002(2) -0.005(2)
C13 0.068(4) 0.051(3) 0.061(4) -0.015(3) 0.013(3) -0.001(3)

loop_
_atom_type_symbol
_atom_type_description
_atom_type_scat_dispersion_real
_atom_type_scat_dispersion_imag
_atom_type_scat_source
C C 0.0033 0.0016 'International Tables Vol C Tables 4.2.6.8 and 6.1.1.4'
H H 0.0000 0.0000 'International Tables Vol C Tables 4.2.6.8 and 6.1.1.4'
F F 0.0171 0.0103 'International Tables Vol C Tables 4.2.6.8 and 6.1.1.4'
Br Br -0.2901 2.4595 'International Tables Vol C Tables 4.2.6.8 and 6.1.1.4'
O O 0.0106 0.0060 'International Tables Vol C Tables 4.2.6.8 and 6.1.1.4'
P P 0.1023 0.0942 'International Tables Vol C Tables 4.2.6.8 and 6.1.1.4'
N N 0.0061 0.0033 'International Tables Vol C Tables 4.2.6.8 and 6.1.1.4'
Si Si 0.0817 0.0704 'International Tables Vol C Tables 4.2.6.8 and 6.1.1.4'

loop_
_geom_angle_atom_site_label_1
_geom_angle_atom_site_label_2
_geom_angle_atom_site_label_3
_geom_angle
N1 P1 O2 120.43(19)
N1 P1 O1 120.14(19)
O2 P1 O1 97.21(16)
N1 P1 P2 110.53(15)
O2 P1 P2 103.74(13)
O1 P1 P2 102.09(13)
C12 P2 C8 109.4(2)
C12 P2 C10 111.9(2)
C8 P2 C10 109.5(2)
C12 P2 P1 110.29(16)
C8 P2 P1 111.94(16)
C10 P2 P1 103.72(15)
N1 Si1 C6 108.3(2)
N1 Si1 C5 110.8(2)
C6 Si1 C5 110.5(3)
N1 Si1 C7 108.1(2)
C6 Si1 C7 109.9(3)
C5 Si1 C7 109.1(3)
C3 O1 P1 119.0(3)
C1 O2 P1 120.3(3)
P1 N1 Si1 158.0(3)
O2 C1 C2 108.6(4)
F4 C2 F5 107.2(5)
F4 C2 F6 107.3(5)
F5 C2 F6 106.3(4)
F4 C2 C1 112.8(4)
F5 C2 C1 113.7(5)
F6 C2 C1 109.2(4)
O1 C3 C4 108.9(4)
F1 C4 F2 106.9(5)
F1 C4 F3 107.2(4)
F2 C4 F3 107.3(5)
F1 C4 C3 112.8(4)
F2 C4 C3 113.0(5)
F3 C4 C3 109.3(5)
C9 C8 P2 115.5(3)
C11 C10 P2 114.0(3)
C13 C12 P2 116.3(3)

loop_
_geom_bond_atom_site_label_1
_geom_bond_atom_site_label_2
_geom_bond_distance
P1 N1 1.492(4)
P1 O2 1.585(3)
P1 O1 1.597(3)
P1 P2 2.2003(17)
P2 C12 1.788(4)
P2 C8 1.791(4)
P2 C10 1.803(4)
Si1 N1 1.722(4)
Si1 C6 1.848(5)
Si1 C5 1.853(5)
Si1 C7 1.859(5)
F1 C4 1.322(5)
F2 C4 1.322(6)
F3 C4 1.339(6)
F4 C2 1.321(6)
F5 C2 1.331(6)
F6 C2 1.341(5)
O1 C3 1.437(5)
O2 C1 1.437(5)
C1 C2 1.474(7)
C3 C4 1.482(6)
C8 C9 1.533(6)
C10 C11 1.521(6)
C12 C13 1.524(6)

loop_
_cod_related_entry_id
_cod_related_entry_database
_cod_related_entry_code
1 ChemSpider 30660178
